data_1502792
loop_
_publ_author_name
'Lin, Jie'
'Liu, Shuchun'
'Sun, Bingda'
'Niu, Shubin'
'Li, Erwei'
'Liu, Xingzhong'
'Che, Yongsheng'

_publ_section_title
;
 Polyketides from the ascomycete fungus Leptosphaeria sp.
;
_journal_issue 5
_journal_name_full 'Journal of natural products'
_journal_page_first 905
_journal_page_last 910
_journal_paper_doi 10.1021/np1000335
_journal_volume 73
_journal_year 2010
_chemical_absolute_configuration unk
_chemical_formula_sum 'C15 H14 O5'
_chemical_formula_weight 274.26
_chemical_name_systematic
; 
 ? 
;
_space_group_IT_number 19
_symmetry_cell_setting orthorhombic
_symmetry_space_group_name_Hall 'P 2ac 2ab'
_symmetry_space_group_name_H-M 'P 21 21 21'
_atom_sites_solution_hydrogens geom
_atom_sites_solution_primary direct
_atom_sites_solution_secondary difmap
_audit_creation_method SHELXL-97
_cell_angle_alpha 90.00
_cell_angle_beta 90.00
_cell_angle_gamma 90.00
_cell_formula_units_Z 4
_cell_length_a 5.7411(11)
_cell_length_b 9.4947(19)
_cell_length_c 24.665(5)
_cell_measurement_reflns_used 3801
_cell_measurement_temperature 173(2)
_cell_measurement_theta_max 27.47
_cell_measurement_theta_min 2.30
_cell_volume 1344.5(5)
_computing_cell_refinement 'CrystalClear (Rigaku Inc., 2008)'
_computing_data_collection 'CrystalClear (Rigaku Inc., 2008)'
_computing_data_reduction 'CrystalClear (Rigaku Inc., 2008)'
_computing_molecular_graphics 'XP in Siemens SHELXTL (Sheldrick, 1994)'
_computing_publication_material 'SHELX97 (Sheldrick, 1997)'
_computing_structure_refinement 'SHELXL-97 (Sheldrick, 1997)'
_computing_structure_solution 'SHELXS-97 (Sheldrick, 1997)'
_diffrn_ambient_temperature 173(2)
_diffrn_detector_area_resol_mean 28.5714
_diffrn_measured_fraction_theta_full 0.997
_diffrn_measured_fraction_theta_max 0.997
_diffrn_measurement_device_type 'MM007HF + CCD (Saturn724+)'
_diffrn_measurement_method '\w scans at fixed \c = 45\%'
_diffrn_radiation_monochromator Confocal
_diffrn_radiation_source 'Rotating Anode'
_diffrn_radiation_type MoK\a
_diffrn_radiation_wavelength 0.71073
_diffrn_reflns_av_R_equivalents 0.0551
_diffrn_reflns_av_sigmaI/netI 0.0258
_diffrn_reflns_limit_h_max 7
_diffrn_reflns_limit_h_min -7
_diffrn_reflns_limit_k_max 12
_diffrn_reflns_limit_k_min -12
_diffrn_reflns_limit_l_max 29
_diffrn_reflns_limit_l_min -32
_diffrn_reflns_number 15405
_diffrn_reflns_theta_full 27.47
_diffrn_reflns_theta_max 27.47
_diffrn_reflns_theta_min 2.30
_exptl_absorpt_coefficient_mu 0.102
_exptl_absorpt_correction_T_max 0.9888
_exptl_absorpt_correction_T_min 0.9729
_exptl_absorpt_correction_type numerical
_exptl_absorpt_process_details 'CrystalClear (Rigaku Inc., 2008)'
_exptl_crystal_colour yellow
_exptl_crystal_density_diffrn 1.355
_exptl_crystal_density_method 'not measured'
_exptl_crystal_description rod
_exptl_crystal_F_000 576
_exptl_crystal_size_max 0.27
_exptl_crystal_size_mid 0.13
_exptl_crystal_size_min 0.11
_refine_diff_density_max 0.165
_refine_diff_density_min -0.197
_refine_diff_density_rms 0.041
_refine_ls_abs_structure_details 'Flack H D (1983), Acta Cryst. A39, 876-881'
_refine_ls_abs_structure_Flack 0.7(15)
_refine_ls_extinction_method none
_refine_ls_goodness_of_fit_ref 1.098
_refine_ls_hydrogen_treatment constr
_refine_ls_matrix_type full
_refine_ls_number_parameters 183
_refine_ls_number_reflns 1809
_refine_ls_number_restraints 0
_refine_ls_restrained_S_all 1.098
_refine_ls_R_factor_all 0.0455
_refine_ls_R_factor_gt 0.0441
_refine_ls_shift/su_max 0.000
_refine_ls_shift/su_mean 0.000
_refine_ls_structure_factor_coef Fsqd
_refine_ls_weighting_details 'calc w=1/[\s^2^(Fo^2^)+(0.0556P)^2^+0.3279P] where P=(Fo^2^+2Fc^2^)/3'
_refine_ls_weighting_scheme calc
_refine_ls_wR_factor_gt 0.1084
_refine_ls_wR_factor_ref 0.1094
_reflns_number_gt 1761
_reflns_number_total 1809
_reflns_threshold_expression >2sigma(I)
_cod_data_source_file np1000335_si_001.cif
_cod_data_source_block mx322
_cod_original_sg_symbol_H-M P2(1)2(1)2(1)
_cod_database_code 1502792

loop_
_symmetry_equiv_pos_as_xyz
'x, y, z'
'-x+1/2, -y, z+1/2'
'-x, y+1/2, -z+1/2'
'x+1/2, -y+1/2, -z'

loop_
_atom_site_label
_atom_site_type_symbol
_atom_site_fract_x
_atom_site_fract_y
_atom_site_fract_z
_atom_site_U_iso_or_equiv
_atom_site_adp_type
_atom_site_occupancy
_atom_site_symmetry_multiplicity
_atom_site_calc_flag
_atom_site_refinement_flags
O1 O 0.2259(3) 0.61870(16) 0.90497(6) 0.0312(4) Uani 1 1 d .
O2 O 0.1776(3) 0.40529(18) 0.82141(6) 0.0330(4) Uani 1 1 d .
H1O2 H 0.0409 0.4496 0.8212 0.040 Uiso 1 1 d R
O3 O 0.8264(3) 0.31918(18) 0.97346(7) 0.0399(4) Uani 1 1 d .
O4 O 0.7464(3) 0.49151(19) 0.84645(6) 0.0351(4) Uani 1 1 d .
O5 O 0.7321(3) 0.73607(19) 0.76400(7) 0.0390(4) Uani 1 1 d .
H1O5 H 0.7551 0.7955 0.7355 0.047 Uiso 1 1 d R
C1 C 0.3889(4) 0.5025(2) 0.89860(8) 0.0264(4) Uani 1 1 d .
C2 C 0.2490(4) 0.3786(2) 0.87579(9) 0.0288(4) Uani 1 1 d .
H2 H 0.1066 0.3658 0.8986 0.035 Uiso 1 1 calc R
C3 C 0.3872(4) 0.2447(2) 0.87721(9) 0.0340(5) Uani 1 1 d .
H3 H 0.3436 0.1719 0.8528 0.041 Uiso 1 1 calc R
C4 C 0.5664(4) 0.2203(2) 0.91006(9) 0.0337(5) Uani 1 1 d .
C5 C 0.6468(4) 0.3320(2) 0.94738(9) 0.0310(5) Uani 1 1 d .
C6 C 0.4964(4) 0.4631(2) 0.95322(8) 0.0303(5) Uani 1 1 d .
H6 H 0.3648 0.4378 0.9779 0.036 Uiso 1 1 calc R
C7 C 0.5674(4) 0.5554(2) 0.85717(8) 0.0275(4) Uani 1 1 d .
C8 C 0.4754(4) 0.6854(2) 0.83578(9) 0.0292(5) Uani 1 1 d .
C9 C 0.5412(4) 0.7725(3) 0.79261(9) 0.0331(5) Uani 1 1 d .
C10 C 0.4035(5) 0.8892(3) 0.78126(9) 0.0399(6) Uani 1 1 d .
H10 H 0.4460 0.9516 0.7528 0.048 Uiso 1 1 calc R
C11 C 0.2023(5) 0.9149(2) 0.81171(10) 0.0403(6) Uani 1 1 d .
H11 H 0.1084 0.9937 0.8024 0.048 Uiso 1 1 calc R
C12 C 0.1331(5) 0.8302(2) 0.85509(10) 0.0376(5) Uani 1 1 d .
H12 H -0.0015 0.8505 0.8761 0.045 Uiso 1 1 calc R
C13 C 0.2729(4) 0.7151(2) 0.86547(9) 0.0300(5) Uani 1 1 d .
C14 C 0.6273(5) 0.5849(3) 0.97999(10) 0.0411(6) Uani 1 1 d .
H14A H 0.7628 0.6100 0.9578 0.062 Uiso 1 1 calc R
H14B H 0.6793 0.5562 1.0162 0.062 Uiso 1 1 calc R
H14C H 0.5236 0.6665 0.9831 0.062 Uiso 1 1 calc R
C15 C 0.6955(6) 0.0825(3) 0.91085(12) 0.0515(7) Uani 1 1 d .
H15A H 0.6455 0.0246 0.8801 0.077 Uiso 1 1 calc R
H15B H 0.6618 0.0327 0.9448 0.077 Uiso 1 1 calc R
H15C H 0.8632 0.1003 0.9082 0.077 Uiso 1 1 calc R

loop_
_atom_site_aniso_label
_atom_site_aniso_U_11
_atom_site_aniso_U_22
_atom_site_aniso_U_33
_atom_site_aniso_U_23
_atom_site_aniso_U_13
_atom_site_aniso_U_12
O1 0.0282(7) 0.0323(7) 0.0331(8) 0.0002(7) 0.0062(7) 0.0061(7)
O2 0.0244(7) 0.0444(9) 0.0302(8) -0.0033(7) -0.0020(6) 0.0091(7)
O3 0.0350(9) 0.0473(10) 0.0375(9) 0.0065(8) -0.0071(7) 0.0026(8)
O4 0.0243(7) 0.0475(9) 0.0335(8) 0.0022(7) 0.0046(6) 0.0067(7)
O5 0.0405(9) 0.0467(10) 0.0298(8) 0.0074(7) 0.0052(7) -0.0056(9)
C1 0.0231(9) 0.0299(10) 0.0262(10) -0.0010(8) 0.0045(8) 0.0038(8)
C2 0.0238(10) 0.0349(11) 0.0276(10) -0.0006(9) 0.0022(9) 0.0026(10)
C3 0.0380(12) 0.0315(11) 0.0324(11) -0.0027(9) 0.0001(10) 0.0023(10)
C4 0.0359(11) 0.0352(11) 0.0300(11) -0.0001(9) -0.0009(10) 0.0068(10)
C5 0.0309(11) 0.0368(11) 0.0252(10) 0.0062(9) 0.0036(9) 0.0036(10)
C6 0.0328(10) 0.0355(11) 0.0225(10) 0.0004(8) 0.0026(9) 0.0017(10)
C7 0.0234(9) 0.0359(11) 0.0233(10) -0.0015(9) 0.0006(8) 0.0005(9)
C8 0.0274(10) 0.0319(10) 0.0283(10) 0.0022(9) -0.0014(8) 0.0000(9)
C9 0.0359(12) 0.0357(11) 0.0279(10) -0.0012(9) -0.0043(9) -0.0068(10)
C10 0.0536(15) 0.0331(11) 0.0331(12) 0.0043(10) -0.0091(11) -0.0051(12)
C11 0.0491(15) 0.0279(11) 0.0441(13) -0.0005(10) -0.0133(12) 0.0042(11)
C12 0.0375(12) 0.0328(11) 0.0424(13) -0.0060(10) -0.0040(11) 0.0069(11)
C13 0.0292(11) 0.0308(10) 0.0301(10) -0.0018(9) 0.0002(9) 0.0017(9)
C14 0.0487(15) 0.0407(13) 0.0339(12) -0.0047(10) -0.0066(11) 0.0018(12)
C15 0.0627(18) 0.0418(13) 0.0501(15) -0.0061(12) -0.0169(14) 0.0201(14)

loop_
_atom_type_symbol
_atom_type_description
_atom_type_scat_dispersion_real
_atom_type_scat_dispersion_imag
_atom_type_scat_source
C C 0.0033 0.0016 'International Tables Vol C Tables 4.2.6.8 and 6.1.1.4'
H H 0.0000 0.0000 'International Tables Vol C Tables 4.2.6.8 and 6.1.1.4'
O O 0.0106 0.0060 'International Tables Vol C Tables 4.2.6.8 and 6.1.1.4'

loop_
_geom_angle_atom_site_label_1
_geom_angle_atom_site_label_2
_geom_angle_atom_site_label_3
_geom_angle
C13 O1 C1 107.76(15)
C2 O2 H1O2 110.0
C9 O5 H1O5 111.2
O1 C1 C6 110.48(16)
O1 C1 C2 106.56(16)
C6 C1 C2 110.38(18)
O1 C1 C7 104.67(17)
C6 C1 C7 113.44(18)
C2 C1 C7 110.95(16)
O2 C2 C3 108.95(17)
O2 C2 C1 111.12(18)
C3 C2 C1 111.42(18)
O2 C2 H2 108.4
C3 C2 H2 108.4
C1 C2 H2 108.4
C4 C3 C2 124.8(2)
C4 C3 H3 117.6
C2 C3 H3 117.6
C3 C4 C5 119.7(2)
C3 C4 C15 122.7(2)
C5 C4 C15 117.5(2)
O3 C5 C4 121.3(2)
O3 C5 C6 120.7(2)
C4 C5 C6 117.97(19)
C5 C6 C1 110.22(17)
C5 C6 C14 112.4(2)
C1 C6 C14 113.23(19)
C5 C6 H6 106.9
C1 C6 H6 106.9
C14 C6 H6 106.9
O4 C7 C8 130.8(2)
O4 C7 C1 123.0(2)
C8 C7 C1 106.24(18)
C9 C8 C13 120.1(2)
C9 C8 C7 133.2(2)
C13 C8 C7 106.53(19)
O5 C9 C10 124.2(2)
O5 C9 C8 117.8(2)
C10 C9 C8 118.1(2)
C9 C10 C11 120.0(2)
C9 C10 H10 120.0
C11 C10 H10 120.0
C12 C11 C10 123.1(2)
C12 C11 H11 118.5
C10 C11 H11 118.5
C13 C12 C11 115.7(2)
C13 C12 H12 122.2
C11 C12 H12 122.2
O1 C13 C12 123.3(2)
O1 C13 C8 113.70(19)
C12 C13 C8 123.0(2)
C6 C14 H14A 109.5
C6 C14 H14B 109.5
H14A C14 H14B 109.5
C6 C14 H14C 109.5
H14A C14 H14C 109.5
H14B C14 H14C 109.5
C4 C15 H15A 109.5
C4 C15 H15B 109.5
H15A C15 H15B 109.5
C4 C15 H15C 109.5
H15A C15 H15C 109.5
H15B C15 H15C 109.5

loop_
_geom_bond_atom_site_label_1
_geom_bond_atom_site_label_2
_geom_bond_distance
O1 C13 1.364(3)
O1 C1 1.455(2)
O2 C2 1.425(3)
O2 H1O2 0.8907
O3 C5 1.222(3)
O4 C7 1.222(3)
O5 C9 1.349(3)
O5 H1O5 0.9113
C1 C6 1.528(3)
C1 C2 1.531(3)
C1 C7 1.532(3)
C2 C3 1.499(3)
C2 H2 1.0000
C3 C4 1.330(3)
C3 H3 0.9500
C4 C5 1.479(3)
C4 C15 1.504(3)
C5 C6 1.521(3)
C6 C14 1.528(3)
C6 H6 1.0000
C7 C8 1.443(3)
C8 C9 1.400(3)
C8 C13 1.403(3)
C9 C10 1.390(4)
C10 C11 1.399(4)
C10 H10 0.9500
C11 C12 1.396(4)
C11 H11 0.9500
C12 C13 1.380(3)
C12 H12 0.9500
C14 H14A 0.9800
C14 H14B 0.9800
C14 H14C 0.9800
C15 H15A 0.9800
C15 H15B 0.9800
C15 H15C 0.9800

loop_
_geom_hbond_atom_site_label_D
_geom_hbond_atom_site_label_H
_geom_hbond_atom_site_label_A
_geom_hbond_distance_DH
_geom_hbond_distance_HA
_geom_hbond_distance_DA
_geom_hbond_angle_DHA
_geom_hbond_site_symmetry_A
O2 H1O2 O4 0.89 1.84 2.680(2) 155.3 1_455
O5 H1O5 O2 0.91 1.79 2.700(2) 175.3 3_656

loop_
_geom_torsion_atom_site_label_1
_geom_torsion_atom_site_label_2
_geom_torsion_atom_site_label_3
_geom_torsion_atom_site_label_4
_geom_torsion
C13 O1 C1 C6 132.89(19)
C13 O1 C1 C2 -107.18(18)
C13 O1 C1 C7 10.4(2)
O1 C1 C2 O2 69.0(2)
C6 C1 C2 O2 -171.02(16)
C7 C1 C2 O2 -44.4(2)
O1 C1 C2 C3 -169.31(16)
C6 C1 C2 C3 -49.3(2)
C7 C1 C2 C3 77.3(2)
O2 C2 C3 C4 145.7(2)
C1 C2 C3 C4 22.8(3)
C2 C3 C4 C5 -2.2(4)
C2 C3 C4 C15 178.4(2)
C3 C4 C5 O3 -171.4(2)
C15 C4 C5 O3 8.0(3)
C3 C4 C5 C6 9.7(3)
C15 C4 C5 C6 -170.9(2)
O3 C5 C6 C1 144.1(2)
C4 C5 C6 C1 -37.0(3)
O3 C5 C6 C14 16.7(3)
C4 C5 C6 C14 -164.4(2)
O1 C1 C6 C5 174.07(17)
C2 C1 C6 C5 56.5(2)
C7 C1 C6 C5 -68.8(2)
O1 C1 C6 C14 -59.1(2)
C2 C1 C6 C14 -176.68(18)
C7 C1 C6 C14 58.1(2)
O1 C1 C7 O4 171.29(19)
C6 C1 C7 O4 50.8(3)
C2 C1 C7 O4 -74.2(3)
O1 C1 C7 C8 -9.6(2)
C6 C1 C7 C8 -130.15(18)
C2 C1 C7 C8 104.9(2)
O4 C7 C8 C9 8.5(4)
C1 C7 C8 C9 -170.4(2)
O4 C7 C8 C13 -175.7(2)
C1 C7 C8 C13 5.4(2)
C13 C8 C9 O5 -177.36(19)
C7 C8 C9 O5 -2.0(4)
C13 C8 C9 C10 1.4(3)
C7 C8 C9 C10 176.7(2)
O5 C9 C10 C11 177.0(2)
C8 C9 C10 C11 -1.6(3)
C9 C10 C11 C12 2.0(4)
C10 C11 C12 C13 -1.9(4)
C1 O1 C13 C12 171.4(2)
C1 O1 C13 C8 -7.8(2)
C11 C12 C13 O1 -177.5(2)
C11 C12 C13 C8 1.6(3)
C9 C8 C13 O1 177.7(2)
C7 C8 C13 O1 1.3(3)
C9 C8 C13 C12 -1.5(4)
C7 C8 C13 C12 -177.9(2)

loop_
_cod_related_entry_id
_cod_related_entry_code
_cod_related_entry_database
1 24677256 ChemSpider
